data_7063372
loop_
_publ_author_name
'Amoiridis, Angelos'
'Papanikolaou, Michael'
'Drouza, Chryssoula'
'Kabanos, Themistoklis A.'
'Keramidas, Anastasios D.'

_publ_section_title
;
 Spectroscopically labelled hydroxylamino-triazine (BHT) siderophores
 toward the quantification of iron(iii), vanadium(v) and uranium(vi) hard
 metal ions
;
_journal_issue 34
_journal_name_full 'New Journal of Chemistry'
_journal_page_first 14884
_journal_page_last 14895
_journal_paper_doi 10.1039/D4NJ02645D
_journal_volume 48
_journal_year 2024
_chemical_formula_moiety 'C21 H25 N7 O6 U'
_chemical_formula_sum 'C21 H25 N7 O6 U'
_chemical_formula_weight 709.51
_space_group_crystal_system triclinic
_space_group_IT_number 2
_space_group_name_Hall '-P 1'
_space_group_name_H-M_alt 'P -1'
_atom_sites_solution_hydrogens geom
_atom_sites_solution_primary dual
_audit_creation_date 2024-03-14
_audit_creation_method
;
Olex2 1.5
(compiled 2021.12.09 svn.r5202d8cf for OlexSys, GUI svn.r6439)
;
_audit_update_record
;
2024-06-05 deposited with the CCDC.	2024-07-30 downloaded from the CCDC.
;
_cell_angle_alpha 109.3150(10)
_cell_angle_beta 93.6850(10)
_cell_angle_gamma 94.3070(10)
_cell_formula_units_Z 2
_cell_length_a 10.39940(10)
_cell_length_b 10.40700(10)
_cell_length_c 11.93030(10)
_cell_measurement_reflns_used 39440
_cell_measurement_temperature 293(2)
_cell_measurement_theta_max 76.5560
_cell_measurement_theta_min 3.9400
_cell_volume 1209.60(2)
_computing_cell_refinement 'CrysAlisPro 1.171.43.91a (Rigaku OD, 2023)'
_computing_data_collection 'CrysAlisPro system (CCD 42.90a 64-bit (release 14-04-2023))'
_computing_data_reduction 'CrysAlisPro 1.171.43.91a (Rigaku OD, 2023)'
_computing_molecular_graphics 'Olex2 1.5 (Dolomanov et al., 2009)'
_computing_publication_material 'Olex2 1.5 (Dolomanov et al., 2009)'
_computing_structure_refinement 'SHELXL 2018/3 (Sheldrick, 2015)'
_computing_structure_solution 'SHELXT 2018/2 (Sheldrick, 2018)'
_diffrn_ambient_temperature 293(2)
_diffrn_detector 'Hybrid Pixel Array Detector'
_diffrn_detector_area_resol_mean 10.0000
_diffrn_detector_type HyPix
_diffrn_measured_fraction_theta_full 0.999
_diffrn_measured_fraction_theta_max 0.958
_diffrn_measurement_details
;
List of Runs (angles in degrees, time in seconds):

  # Type    Start    End  Width  t~exp~   \w     \q     \k     \f   Frames
#--------------------------------------------------------------------------
  1  \w     25.00 120.00   0.50    0.10    --   47.19  77.00 120.00  190
  2  \w     35.00 131.00   0.50    0.10    --   58.00  77.00 113.59  192
  3  \w     35.00 131.00   0.50    0.10    --   58.00  77.00  27.07  192
  4  \w     28.00 122.00   0.50    0.10    --   50.00  76.00 -88.89  188
  5  \w     36.00 131.00   0.50    0.10    --   58.00  76.00-140.33  190
  6  \w     35.00 121.00   0.50    0.10    --   47.19  28.00-161.00  172
  7  \w     44.00  75.00   0.50    0.10    --   66.00  77.00 -37.87   62
  8  \w     48.00  73.00   0.50    0.10    --   70.00  76.00  50.76   50
  9  \w     32.00 126.00   0.50    0.10    --   54.00  76.00 152.05  188
 10  \w    113.00 138.00   0.50    0.10    --   66.00  76.00 141.92   50
 11  \w     36.00 131.00   0.50    0.10    --   58.00  76.00 169.12  190
 12  \w     44.00  70.00   0.50    0.10    --   66.00  76.00 141.92   52
 13  \w     32.00 126.00   0.50    0.10    --   54.00  75.00  68.16  188
 14  \w     58.00  92.00   0.50    0.20    --   78.00  71.00 -24.27   68
 15  \w     32.00 126.00   0.50    0.10    --   54.00  75.00-147.50  188
 16  \w     93.00 178.00   0.50    0.20    --  106.24  28.00-161.00  170
 17  \w     37.00 131.00   0.50    0.10    --   58.00  73.00 -74.29  188
 18  \w     41.00 135.00   0.50    0.10    --   62.00  72.00 -54.43  188
 19  \w     17.00  43.00   0.50    0.10    --   46.00  90.00   1.26   52
 20  \w     12.00  41.00   0.50    0.10    --   42.00  92.00  57.66   58
 21  \w    -20.00  14.00   0.50    0.10    --   14.00 102.00  28.60   68
 22  \w    -15.00  18.00   0.50    0.10    --   18.00 101.00 158.55   66
 23  \w     12.00  41.00   0.50    0.10    --   42.00  92.00 177.57   58
 24  \w    -42.00 -14.00   0.50    0.10    --    6.00 127.00  68.94   56
 25  \w      5.00  42.00   0.50    0.10    --   34.00  91.00 -17.75   74
 26  \w    -70.00  26.00   0.50    0.10    --  -47.19  77.00 -60.00  192
 27  \w    -71.00 -42.00   0.50    0.20    -- -106.00  61.00 -60.00   58
 28  \w    -35.00  27.00   0.50    0.10    --  -47.19  28.00-161.00  124
 29  \w    -67.00 -36.00   0.50    0.20    -- -106.00  61.00  30.00   62
 30  \w    -97.00 -34.00   0.50    0.20    -- -106.00  77.00 150.00  126
 31  \w   -126.00 -58.00   0.50    0.20    -- -106.00 144.00  93.51  136
 32  \w    -98.00 -57.00   0.50    0.20    -- -106.00 126.00  30.00   82
 33  \w   -120.00 -34.00   0.50    0.10    --  -47.19 -38.00 -30.00  172
 34  \w   -121.00 -34.00   0.50    0.10    --  -47.19 -28.00  36.00  174
 35  \w    -27.00  35.00   0.50    0.10    --   47.19 -28.00  36.00  124
 36  \w     41.00  78.00   0.50    0.20    --  106.24 -77.00 150.00   74
 37  \w     34.00  71.00   0.50    0.20    --  106.24 -61.00  60.00   74
 38  \w     76.00 101.00   0.50    0.20    --  106.24 -77.00-120.00   50
 39  \w     34.00  68.00   0.50    0.20    --  106.24 -77.00-120.00   68
 40  \w     38.00  71.00   0.50    0.20    --  106.24 -61.00 -90.00   66
 41  \w     67.00 105.00   0.50    0.20    --  106.24 -95.00   0.00   76
 42  \w     87.00 112.00   0.50    0.20    --  106.24-126.00  30.00   50
 43  \w     38.00  77.00   0.50    0.20    --  106.24-126.00  30.00   78
 44  \w     62.00 113.00   0.50    0.20    --  106.24-126.00   0.00  102
 45  \w     67.00 103.00   0.50    0.20    --  106.24 -95.00  30.00   72
 46  \w     36.00 107.00   0.50    0.20    --  106.24-126.00 -90.00  142
 47  \w     44.00 113.00   0.50    0.20    --  106.24-126.00-120.00  138
 48  \w     13.00  94.00   0.50    0.10    --   47.19-126.00 -90.00  162
 49  \w   -109.00 -75.00   0.50    0.20    --  -98.00 -77.00 -94.00   68
 50  \w   -129.00 -73.00   0.50    0.20    --  -94.00 -75.00-179.01  112
 51  \w   -169.00-127.00   0.50    0.20    --  -98.00 -77.00 -94.00   84
 52  \w   -168.00-135.00   0.50    0.20    --  -98.00 -76.00 -14.12   66
 53  \w   -126.00 -76.00   0.50    0.20    --  -98.00 -76.00 -14.12  100
 54  \w    -93.00 -67.00   0.50    0.20    --  -90.00 -76.00  38.70   52
 55  \w   -167.00 -72.00   0.50    0.20    --  -94.00 -74.00  -8.75  190
 56  \w   -135.00 -40.00   0.50    0.10    --  -62.00 -75.00 -58.53  190
 57  \w    -80.00 -52.00   0.50    0.10    --  -74.00 -74.00 -39.17   56
 58  \w    -96.00 -70.00   0.50    0.20    --  -90.00 -74.00 -58.39   52
 59  \w   -157.00-106.00   0.50    0.20    --  -90.00 -74.00 -58.39  102
 60  \w   -159.00-133.00   0.50    0.20    --  -94.00 -75.00-179.01   52
 61  \w   -160.00 -68.00   0.50    0.20    --  -90.00 -74.00-158.37  184
 62  \w    -86.00 -60.00   0.50    0.20    --  -82.00 -74.00-151.13   52
 63  \w    -80.00 -52.00   0.50    0.10    --  -74.00 -74.00-107.75   56
 64  \w    -83.00 -57.00   0.50    0.20    --  -78.00 -73.00  -5.21   52
 65  \w    -93.00 -67.00   0.50    0.20    --  -86.00 -72.00  38.09   52
 66  \w   -139.00 -45.00   0.50    0.10    --  -66.00 -72.00  56.53  188
 67  \w   -160.00-129.00   0.50    0.20    --  -90.00 -72.00 123.52   62
 68  \w   -103.00 -57.00   0.50    0.20    --  -78.00 -72.00 137.81   92
 69  \w    -87.00 -58.00   0.50    0.20    --  -78.00 -73.00 165.02   58
 70  \w    -98.00 -67.00   0.50    0.20    --  -86.00 -72.00 146.58   62
 71  \w   -107.00 -69.00   0.50    0.20    --  -90.00 -72.00 123.52   76
 72  \w    -95.00 -63.00   0.50    0.20    --  -82.00 -71.00  93.64   64
 73  \w   -159.00-111.00   0.50    0.20    --  -86.00 -71.00  70.72   96
 74  \w   -170.00 -78.00   0.50    0.20    --  -98.00 -71.00-114.27  184
 75  \w    -86.00 -61.00   0.50    0.20    --  -78.00 -71.00 -80.54   50
 76  \w    -84.00 -58.00   0.50    0.20    --  -78.00 -71.00 -21.71   52
 77  \w    -96.00 -70.00   0.50    0.20    --  -90.00 -70.00  10.42   52
 78  \w    -74.00 -48.00   0.50    0.10    --  -66.00 -68.00  -8.98   52
 79  \w    -82.00 -47.00   0.50    0.10    --  -66.00 -69.00  78.72   70
 80  \w    -81.00 -55.00   0.50    0.10    --  -74.00 -68.00 165.76   52
 81  \w   -139.00 -46.00   0.50    0.10    --  -66.00 -69.00 122.44  186
 82  \w   -100.00 -66.00   0.50    0.20    --  -86.00 -71.00  70.72   68
 83  \w   -169.00 -82.00   0.50    0.20    -- -102.00 -70.00  28.19  174
 84  \w   -171.00 -88.00   0.50    0.20    -- -106.00 -66.00 -86.59  166
 85  \w    -80.00 -52.00   0.50    0.10    --  -70.00 -68.00-142.07   56
 86  \w    -88.00 -57.00   0.50    0.10    --  -74.00 -65.00-157.14   62
 87  \w    -91.00 -65.00   0.50    0.20    --  -82.00 -65.00-127.87   52
 88  \w    -98.00 -72.00   0.50    0.20    --  -90.00 -64.00 -88.59   52
 89  \w   -119.00 -77.00   0.50    0.20    --  -94.00 -63.00 -54.92   84
 90  \w   -155.00-129.00   0.50    0.20    --  -94.00 -63.00 -54.92   52
 91  \w    -99.00 -68.00   0.50    0.20    --  -86.00 -64.00  76.78   62
 92  \w   -167.00 -78.00   0.50    0.20    --  -94.00 -64.00  48.08  178
 93  \w   -177.00 -90.00   0.50    0.20    -- -106.00 -61.00 150.00  174
 94  \w   -159.00 -90.00   0.50    0.20    --  -98.00 -47.00 113.48  138
 95  \w   -151.00-125.00   0.50    0.20    --  -90.00 -53.00  74.70   52
 96  \w   -121.00 -76.00   0.50    0.20    --  -90.00 -53.00  74.70   90
 97  \w   -177.00 -92.00   0.50    0.20    -- -106.00 -28.00  36.00  170
;
_diffrn_measurement_device 'four-circle diffractometer'
_diffrn_measurement_device_type 'XtaLAB Synergy, Single source at home/near, HyPix'
_diffrn_measurement_method '\w scans'
_diffrn_orient_matrix_type 'CrysAlisPro convention (1999,Acta A55,543-557)'
_diffrn_orient_matrix_UB_11 -0.1001098000
_diffrn_orient_matrix_UB_12 -0.1028495000
_diffrn_orient_matrix_UB_13 0.0232934000
_diffrn_orient_matrix_UB_21 0.0896873000
_diffrn_orient_matrix_UB_22 -0.1139801000
_diffrn_orient_matrix_UB_23 -0.0447662000
_diffrn_orient_matrix_UB_31 0.0648345000
_diffrn_orient_matrix_UB_32 0.0359986000
_diffrn_orient_matrix_UB_33 0.1278504000
_diffrn_radiation_monochromator mirror
_diffrn_radiation_probe x-ray
_diffrn_radiation_type 'Cu K\a'
_diffrn_radiation_wavelength 1.54184
_diffrn_reflns_av_R_equivalents 0.0460
_diffrn_reflns_av_unetI/netI 0.0185
_diffrn_reflns_Laue_measured_fraction_full 0.999
_diffrn_reflns_Laue_measured_fraction_max 0.958
_diffrn_reflns_limit_h_max 12
_diffrn_reflns_limit_h_min -12
_diffrn_reflns_limit_k_max 13
_diffrn_reflns_limit_k_min -13
_diffrn_reflns_limit_l_max 15
_diffrn_reflns_limit_l_min -14
_diffrn_reflns_number 43635
_diffrn_reflns_point_group_measured_fraction_full 0.999
_diffrn_reflns_point_group_measured_fraction_max 0.958
_diffrn_reflns_theta_full 67.684
_diffrn_reflns_theta_max 76.805
_diffrn_reflns_theta_min 3.944
_diffrn_source 'micro-focus sealed X-ray tube'
_diffrn_source_type 'PhotonJet (Cu) X-ray Source'
_exptl_absorpt_coefficient_mu 19.335
_exptl_absorpt_correction_T_max 0.880
_exptl_absorpt_correction_T_min 0.099
_exptl_absorpt_correction_type gaussian
_exptl_absorpt_process_details
;
CrysAlisPro 1.171.43.91a (Rigaku Oxford Diffraction, 2023)
Numerical absorption correction based on gaussian integration over
a multifaceted crystal model
Empirical absorption correction using spherical harmonics,
implemented in SCALE3 ABSPACK scaling algorithm.
;
_exptl_crystal_colour 'metallic dark brown'
_exptl_crystal_colour_lustre metallic
_exptl_crystal_colour_modifier dark
_exptl_crystal_colour_primary brown
_exptl_crystal_density_diffrn 1.948
_exptl_crystal_description plate
_exptl_crystal_F_000 680
_exptl_crystal_size_max 0.23
_exptl_crystal_size_mid 0.12
_exptl_crystal_size_min 0.04
_refine_diff_density_max 0.529
_refine_diff_density_min -0.937
_refine_diff_density_rms 0.103
_refine_ls_extinction_method none
_refine_ls_goodness_of_fit_ref 1.169
_refine_ls_hydrogen_treatment constr
_refine_ls_matrix_type full
_refine_ls_number_parameters 322
_refine_ls_number_reflns 4883
_refine_ls_number_restraints 0
_refine_ls_restrained_S_all 1.169
_refine_ls_R_factor_all 0.0161
_refine_ls_R_factor_gt 0.0161
_refine_ls_shift/su_max 0.024
_refine_ls_shift/su_mean 0.001
_refine_ls_structure_factor_coef Fsqd
_refine_ls_weighting_details 'w=1/[\s^2^(Fo^2^)+(0.0134P)^2^+2.0155P] where P=(Fo^2^+2Fc^2^)/3'
_refine_ls_weighting_scheme calc
_refine_ls_wR_factor_gt 0.0401
_refine_ls_wR_factor_ref 0.0401
_reflns_Friedel_coverage 0.000
_reflns_number_gt 4872
_reflns_number_total 4883
_reflns_threshold_expression 'I > 2\s(I)'
_cod_data_source_file d4nj02645d2.cif
_cod_data_source_block u-cbbht
_cod_depositor_comments 'Adding full bibliography for 7063372--7063376.cif.'
_cod_database_code 7063372
_shelx_shelxl_version_number 2018/3
_chemical_oxdiff_formula 'C21 H26 N7 O6 U'
_chemical_oxdiff_usercomment 245.1
_shelx_space_group_comment
;
The symmetry employed for this shelxl refinement is uniquely defined
by the following loop, which should always be used as a source of
symmetry information in preference to the above space-group names.
They are only intended as comments.
;
_shelx_estimated_absorpt_t_max 0.512
_shelx_estimated_absorpt_t_min 0.095
_olex2_refinement_description
;
1. Fixed Uiso
 At 1.2 times of:
  All C(H) groups
 At 1.5 times of:
  All C(H,H,H) groups, All O(H) groups
2.a Aromatic/amide H refined with riding coordinates:
 C7(H7), C13(H13), C00N(H00N), C8(H8), C16(H16), C9(H9), C10(H10), C14(H14),
 C15(H15)
2.b Idealised Me refined as rotating group:
 C2(H2A,H2B,H2C), C00U(H00A,H00B,H00C), C1(H1A,H1B,H1C), C00Y(H00D,H00E,H00F),
 C00Z(H00G,H00H,H00I)
2.c Idealised tetrahedral OH refined as rotating group:
 O6(H6)
;
_olex2_submission_special_instructions 'No special instructions were received'
_oxdiff_exptl_absorpt_empirical_details
;
Empirical correction (ABSPACK) includes:
- Absorption correction using spherical harmonics
- Frame scaling
;
_oxdiff_exptl_absorpt_empirical_full_max 1.421
_oxdiff_exptl_absorpt_empirical_full_min 0.722

loop_
_space_group_symop_operation_xyz
'x, y, z'
'-x, -y, -z'

loop_
_atom_site_label
_atom_site_type_symbol
_atom_site_fract_x
_atom_site_fract_y
_atom_site_fract_z
_atom_site_U_iso_or_equiv
_atom_site_adp_type
_atom_site_occupancy
_atom_site_site_symmetry_order
_atom_site_calc_flag
_atom_site_refinement_flags_posn
_atom_site_refinement_flags_adp
_atom_site_refinement_flags_occupancy
_atom_site_disorder_assembly
_atom_site_disorder_group
U1 U 0.63671(2) 0.24322(2) 0.49658(2) 0.01687(4) Uani 1 1 d . . . . .
O3 O 0.65710(19) 0.1086(2) 0.62613(18) 0.0207(4) Uani 1 1 d . . . . .
O6 O 0.5593(2) 0.0171(2) 0.37014(19) 0.0236(4) Uani 1 1 d . . . . .
H6 H 0.488474 -0.019897 0.375056 0.035 Uiso 1 1 calc R U . . .
O2 O 0.7934(2) 0.2100(2) 0.45024(19) 0.0246(4) Uani 1 1 d . . . . .
O4 O 0.6855(2) 0.4758(2) 0.54845(18) 0.0253(5) Uani 1 1 d . . . . .
O5 O 0.5765(2) 0.2936(2) 0.31920(19) 0.0281(5) Uani 1 1 d . . . . .
O1 O 0.4758(2) 0.2631(2) 0.53722(19) 0.0246(4) Uani 1 1 d . . . . .
N4 N 0.8012(2) 0.5772(2) 0.8557(2) 0.0188(5) Uani 1 1 d . . . . .
N3 N 0.7240(2) 0.3645(2) 0.7020(2) 0.0168(5) Uani 1 1 d . . . . .
N5 N 0.7843(2) 0.3682(2) 0.9001(2) 0.0186(5) Uani 1 1 d . . . . .
N6 N 0.8640(2) 0.5728(2) 1.0449(2) 0.0182(5) Uani 1 1 d . . . . .
N2 N 0.7350(2) 0.5602(2) 0.6605(2) 0.0205(5) Uani 1 1 d . . . . .
N1 N 0.7014(2) 0.1702(2) 0.7469(2) 0.0219(5) Uani 1 1 d . . . . .
N7 N 0.5468(3) 0.4090(3) 0.1908(2) 0.0245(5) Uani 1 1 d . . . . .
C5 C 0.8147(3) 0.5026(3) 0.9268(2) 0.0171(5) Uani 1 1 d . . . . .
C4 C 0.7554(3) 0.5017(3) 0.7422(3) 0.0180(6) Uani 1 1 d . . . . .
C3 C 0.7387(3) 0.3035(3) 0.7849(3) 0.0182(6) Uani 1 1 d . . . . .
C11 C 0.9227(3) 0.6191(3) 1.2439(3) 0.0204(6) Uani 1 1 d . . . . .
C17 C 0.8956(3) 0.7168(3) 1.0980(3) 0.0198(6) Uani 1 1 d . . . . .
C6 C 0.8817(3) 0.5140(3) 1.1360(3) 0.0182(6) Uani 1 1 d . . . . .
C7 C 0.8638(3) 0.3780(3) 1.1323(3) 0.0219(6) Uani 1 1 d . . . . .
H7 H 0.840099 0.306989 1.060690 0.026 Uiso 1 1 calc R U . . .
C13 C 0.9694(3) 0.8811(3) 1.2947(3) 0.0267(7) Uani 1 1 d . . . . .
H13 H 0.995188 0.900295 1.375165 0.032 Uiso 1 1 calc R U . . .
C00N C 0.5777(3) 0.4034(3) 0.2973(3) 0.0236(6) Uani 1 1 d . . . . .
H00N H 0.601676 0.485017 0.359773 0.028 Uiso 1 1 calc R U . . .
C8 C 0.8828(3) 0.3527(3) 1.2391(3) 0.0256(6) Uani 1 1 d . . . . .
H8 H 0.869578 0.263139 1.238564 0.031 Uiso 1 1 calc R U . . .
C16 C 0.8944(3) 0.8220(3) 1.0496(3) 0.0240(6) Uani 1 1 d . . . . .
H16 H 0.870941 0.803439 0.968829 0.029 Uiso 1 1 calc R U . . .
C12 C 0.9331(3) 0.7470(3) 1.2203(3) 0.0204(6) Uani 1 1 d . . . . .
C9 C 0.9210(3) 0.4572(3) 1.3470(3) 0.0278(7) Uani 1 1 d . . . . .
H9 H 0.931479 0.436982 1.417200 0.033 Uiso 1 1 calc R U . . .
C10 C 0.9434(3) 0.5905(3) 1.3498(3) 0.0252(6) Uani 1 1 d . . . . .
H10 H 0.971833 0.660358 1.420982 0.030 Uiso 1 1 calc R U . . .
C2 C 0.7672(3) 0.7020(3) 0.6739(3) 0.0268(7) Uani 1 1 d . . . . .
H2A H 0.829892 0.708588 0.619891 0.040 Uiso 1 1 calc R U . . .
H2B H 0.802678 0.751374 0.754384 0.040 Uiso 1 1 calc R U . . .
H2C H 0.690511 0.740383 0.656356 0.040 Uiso 1 1 calc R U . . .
C00U C 0.5544(3) 0.5388(3) 0.1694(3) 0.0288(7) Uani 1 1 d . . . . .
H00A H 0.576741 0.612177 0.243670 0.043 Uiso 1 1 calc R U . . .
H00B H 0.472091 0.549785 0.134375 0.043 Uiso 1 1 calc R U . . .
H00C H 0.619448 0.540085 0.116114 0.043 Uiso 1 1 calc R U . . .
C1 C 0.7179(3) 0.0775(3) 0.8124(3) 0.0273(7) Uani 1 1 d . . . . .
H1A H 0.634808 0.034187 0.817878 0.041 Uiso 1 1 calc R U . . .
H1B H 0.758045 0.127530 0.891158 0.041 Uiso 1 1 calc R U . . .
H1C H 0.771691 0.009042 0.771860 0.041 Uiso 1 1 calc R U . . .
C14 C 0.9664(3) 0.9851(3) 1.2470(3) 0.0295(7) Uani 1 1 d . . . . .
H14 H 0.989109 1.075400 1.295788 0.035 Uiso 1 1 calc R U . . .
C15 C 0.9294(3) 0.9553(3) 1.1257(3) 0.0282(7) Uani 1 1 d . . . . .
H15 H 0.928195 1.026615 1.095131 0.034 Uiso 1 1 calc R U . . .
C00Y C 0.6337(4) -0.0828(4) 0.2965(4) 0.0424(9) Uani 1 1 d . . . . .
H00D H 0.578184 -0.144894 0.230333 0.064 Uiso 1 1 calc R U . . .
H00E H 0.671773 -0.132802 0.342534 0.064 Uiso 1 1 calc R U . . .
H00F H 0.700908 -0.037620 0.267267 0.064 Uiso 1 1 calc R U . . .
C00Z C 0.5093(4) 0.2860(4) 0.0877(3) 0.0366(8) Uani 1 1 d . . . . .
H00G H 0.517379 0.206548 0.110583 0.055 Uiso 1 1 calc R U . . .
H00H H 0.564753 0.284208 0.026007 0.055 Uiso 1 1 calc R U . . .
H00I H 0.421108 0.286176 0.058642 0.055 Uiso 1 1 calc R U . . .

loop_
_atom_site_aniso_label
_atom_site_aniso_U_11
_atom_site_aniso_U_22
_atom_site_aniso_U_33
_atom_site_aniso_U_23
_atom_site_aniso_U_13
_atom_site_aniso_U_12
U1 0.01975(6) 0.01579(6) 0.01430(5) 0.00527(4) -0.00088(4) -0.00175(4)
O3 0.0254(10) 0.0168(10) 0.0177(10) 0.0053(8) -0.0035(8) -0.0033(8)
O6 0.0227(10) 0.0199(10) 0.0247(11) 0.0040(9) 0.0034(9) -0.0038(8)
O2 0.0249(11) 0.0260(11) 0.0224(11) 0.0086(9) 0.0012(9) -0.0018(9)
O4 0.0399(12) 0.0177(10) 0.0159(10) 0.0057(8) -0.0066(9) -0.0050(9)
O5 0.0383(12) 0.0269(11) 0.0209(11) 0.0120(9) -0.0019(9) 0.0007(9)
O1 0.0234(10) 0.0276(11) 0.0235(11) 0.0099(9) 0.0013(9) 0.0022(9)
N4 0.0215(12) 0.0174(12) 0.0171(12) 0.0063(10) -0.0017(9) -0.0005(9)
N3 0.0210(11) 0.0139(11) 0.0142(11) 0.0037(9) 0.0001(9) -0.0011(9)
N5 0.0202(11) 0.0183(12) 0.0166(12) 0.0057(10) -0.0005(9) 0.0008(9)
N6 0.0212(11) 0.0167(11) 0.0163(12) 0.0055(9) 0.0002(9) 0.0000(9)
N2 0.0286(13) 0.0145(12) 0.0168(12) 0.0050(10) -0.0026(10) -0.0027(10)
N1 0.0307(13) 0.0164(12) 0.0171(12) 0.0059(10) -0.0054(10) -0.0025(10)
N7 0.0279(13) 0.0290(14) 0.0198(13) 0.0113(11) 0.0031(10) 0.0071(11)
C5 0.0152(12) 0.0182(13) 0.0168(14) 0.0045(11) 0.0022(10) 0.0021(10)
C4 0.0169(13) 0.0182(14) 0.0196(14) 0.0076(11) 0.0015(11) 0.0007(10)
C3 0.0160(13) 0.0191(14) 0.0195(14) 0.0063(11) 0.0021(11) 0.0012(10)
C11 0.0150(13) 0.0250(15) 0.0197(14) 0.0064(12) 0.0007(11) 0.0000(11)
C17 0.0187(13) 0.0182(14) 0.0201(14) 0.0037(12) 0.0018(11) 0.0003(11)
C6 0.0155(13) 0.0228(14) 0.0172(14) 0.0081(12) 0.0019(10) 0.0009(11)
C7 0.0244(14) 0.0233(15) 0.0178(14) 0.0070(12) -0.0004(11) 0.0023(12)
C13 0.0291(16) 0.0264(16) 0.0187(15) 0.0014(12) 0.0007(12) -0.0039(13)
C00N 0.0253(15) 0.0270(16) 0.0192(15) 0.0083(12) 0.0034(12) 0.0036(12)
C8 0.0263(15) 0.0254(16) 0.0274(16) 0.0126(13) 0.0001(13) 0.0009(12)
C16 0.0291(16) 0.0203(15) 0.0214(15) 0.0063(12) 0.0011(12) -0.0007(12)
C12 0.0177(13) 0.0213(14) 0.0209(15) 0.0055(12) 0.0033(11) 0.0011(11)
C9 0.0288(16) 0.0354(18) 0.0215(15) 0.0144(14) -0.0028(12) 0.0003(13)
C10 0.0271(15) 0.0301(16) 0.0153(14) 0.0059(12) -0.0030(12) -0.0041(13)
C2 0.0378(17) 0.0169(14) 0.0239(16) 0.0074(12) -0.0056(13) -0.0040(13)
C00U 0.0317(17) 0.0330(18) 0.0291(17) 0.0179(15) 0.0074(13) 0.0099(14)
C1 0.0376(18) 0.0211(15) 0.0240(16) 0.0118(13) -0.0064(13) -0.0031(13)
C14 0.0329(17) 0.0197(15) 0.0289(17) 0.0001(13) 0.0044(14) -0.0039(13)
C15 0.0337(17) 0.0211(15) 0.0292(17) 0.0081(13) 0.0059(14) -0.0006(13)
C00Y 0.038(2) 0.0268(18) 0.052(2) -0.0019(17) 0.0157(18) -0.0028(15)
C00Z 0.050(2) 0.0354(19) 0.0218(17) 0.0070(15) -0.0031(15) 0.0059(16)

loop_
_atom_type_symbol
_atom_type_description
_atom_type_scat_dispersion_real
_atom_type_scat_dispersion_imag
_atom_type_scat_source
C C 0.0181 0.0091 'International Tables Vol C Tables 4.2.6.8 and 6.1.1.4'
H H 0.0000 0.0000 'International Tables Vol C Tables 4.2.6.8 and 6.1.1.4'
N N 0.0311 0.0180 'International Tables Vol C Tables 4.2.6.8 and 6.1.1.4'
O O 0.0492 0.0322 'International Tables Vol C Tables 4.2.6.8 and 6.1.1.4'
U U -4.3638 13.4090 'International Tables Vol C Tables 4.2.6.8 and 6.1.1.4'

loop_
_exptl_crystal_face_index_h
_exptl_crystal_face_index_k
_exptl_crystal_face_index_l
_exptl_crystal_face_perp_dist
-5 -1 6 0.0148
5 0 -6 0.0201
1 -4 7 0.0888
-2 -6 2 0.0400
-2 2 -7 0.1022
-2 4 4 0.0300
3 -4 -4 0.0378
-1 -6 0 0.0388
1 -1 7 0.0882
6 -3 1 0.0774

loop_
_geom_angle_atom_site_label_1
_geom_angle_atom_site_label_2
_geom_angle_atom_site_label_3
_geom_angle
_geom_angle_site_symmetry_1
_geom_angle_site_symmetry_3
_geom_angle_publ_flag
O3 U1 N3 63.15(7) . . ?
O6 U1 O3 76.41(7) . . ?
O6 U1 O5 81.67(7) . . ?
O6 U1 N3 139.55(7) . . ?
O2 U1 O3 91.08(8) . . ?
O2 U1 O6 88.25(9) . . ?
O2 U1 O4 92.38(9) . . ?
O2 U1 O5 90.80(9) . . ?
O2 U1 O1 175.63(9) . . ?
O2 U1 N3 92.07(9) . . ?
O4 U1 O3 126.76(7) . . ?
O4 U1 O6 156.78(7) . . ?
O4 U1 O5 75.11(7) . . ?
O4 U1 N3 63.64(7) . . ?
O5 U1 O3 157.93(7) . . ?
O5 U1 N3 138.73(8) . . ?
O1 U1 O3 87.28(8) . . ?
O1 U1 O6 87.43(9) . . ?
O1 U1 O4 91.85(9) . . ?
O1 U1 O5 89.21(9) . . ?
O1 U1 N3 90.80(9) . . ?
N1 O3 U1 120.98(14) . . ?
U1 O6 H6 122.3 . . ?
C00Y O6 U1 126.91(19) . . ?
C00Y O6 H6 109.5 . . ?
N2 O4 U1 124.11(15) . . ?
C00N O5 U1 132.6(2) . . ?
C5 N4 C4 113.3(2) . . ?
C4 N3 U1 121.25(18) . . ?
C3 N3 U1 123.51(18) . . ?
C3 N3 C4 115.2(2) . . ?
C5 N5 C3 113.5(2) . . ?
C5 N6 C17 126.3(2) . . ?
C5 N6 C6 125.8(2) . . ?
C6 N6 C17 107.7(2) . . ?
O4 N2 C2 116.0(2) . . ?
C4 N2 O4 116.9(2) . . ?
C4 N2 C2 127.0(3) . . ?
O3 N1 C1 115.5(2) . . ?
C3 N1 O3 117.2(2) . . ?
C3 N1 C1 126.8(3) . . ?
C00N N7 C00U 121.1(3) . . ?
C00N N7 C00Z 122.0(3) . . ?
C00U N7 C00Z 116.9(3) . . ?
N4 C5 N5 128.1(3) . . ?
N4 C5 N6 116.7(2) . . ?
N5 C5 N6 115.2(2) . . ?
N3 C4 N4 124.9(2) . . ?
N2 C4 N4 120.9(3) . . ?
N2 C4 N3 114.1(3) . . ?
N3 C3 N5 125.0(3) . . ?
N1 C3 N3 115.1(3) . . ?
N1 C3 N5 119.9(3) . . ?
C6 C11 C12 107.9(3) . . ?
C10 C11 C6 120.7(3) . . ?
C10 C11 C12 131.4(3) . . ?
C16 C17 N6 131.4(3) . . ?
C16 C17 C12 120.1(3) . . ?
C12 C17 N6 108.5(2) . . ?
C11 C6 N6 108.6(2) . . ?
C7 C6 N6 131.1(3) . . ?
C7 C6 C11 120.3(3) . . ?
C6 C7 H7 121.1 . . ?
C8 C7 C6 117.8(3) . . ?
C8 C7 H7 121.1 . . ?
C12 C13 H13 120.6 . . ?
C14 C13 H13 120.6 . . ?
C14 C13 C12 118.8(3) . . ?
O5 C00N N7 123.3(3) . . ?
O5 C00N H00N 118.3 . . ?
N7 C00N H00N 118.3 . . ?
C7 C8 H8 118.9 . . ?
C7 C8 C9 122.1(3) . . ?
C9 C8 H8 118.9 . . ?
C17 C16 H16 121.0 . . ?
C15 C16 C17 118.0(3) . . ?
C15 C16 H16 121.0 . . ?
C17 C12 C11 107.4(3) . . ?
C13 C12 C11 131.7(3) . . ?
C13 C12 C17 120.9(3) . . ?
C8 C9 H9 120.0 . . ?
C10 C9 C8 120.0(3) . . ?
C10 C9 H9 120.0 . . ?
C11 C10 H10 120.5 . . ?
C9 C10 C11 119.0(3) . . ?
C9 C10 H10 120.5 . . ?
N2 C2 H2A 109.5 . . ?
N2 C2 H2B 109.5 . . ?
N2 C2 H2C 109.5 . . ?
H2A C2 H2B 109.5 . . ?
H2A C2 H2C 109.5 . . ?
H2B C2 H2C 109.5 . . ?
N7 C00U H00A 109.5 . . ?
N7 C00U H00B 109.5 . . ?
N7 C00U H00C 109.5 . . ?
H00A C00U H00B 109.5 . . ?
H00A C00U H00C 109.5 . . ?
H00B C00U H00C 109.5 . . ?
N1 C1 H1A 109.5 . . ?
N1 C1 H1B 109.5 . . ?
N1 C1 H1C 109.5 . . ?
H1A C1 H1B 109.5 . . ?
H1A C1 H1C 109.5 . . ?
H1B C1 H1C 109.5 . . ?
C13 C14 H14 119.9 . . ?
C13 C14 C15 120.3(3) . . ?
C15 C14 H14 119.9 . . ?
C16 C15 C14 121.8(3) . . ?
C16 C15 H15 119.1 . . ?
C14 C15 H15 119.1 . . ?
O6 C00Y H00D 109.5 . . ?
O6 C00Y H00E 109.5 . . ?
O6 C00Y H00F 109.5 . . ?
H00D C00Y H00E 109.5 . . ?
H00D C00Y H00F 109.5 . . ?
H00E C00Y H00F 109.5 . . ?
N7 C00Z H00G 109.5 . . ?
N7 C00Z H00H 109.5 . . ?
N7 C00Z H00I 109.5 . . ?
H00G C00Z H00H 109.5 . . ?
H00G C00Z H00I 109.5 . . ?
H00H C00Z H00I 109.5 . . ?

loop_
_geom_bond_atom_site_label_1
_geom_bond_atom_site_label_2
_geom_bond_distance
_geom_bond_site_symmetry_2
_geom_bond_publ_flag
U1 O3 2.4150(19) . ?
U1 O6 2.381(2) . ?
U1 O2 1.776(2) . ?
U1 O4 2.299(2) . ?
U1 O5 2.400(2) . ?
U1 O1 1.780(2) . ?
U1 N3 2.433(2) . ?
O3 N1 1.399(3) . ?
O6 H6 0.8200 . ?
O6 C00Y 1.434(4) . ?
O4 N2 1.375(3) . ?
O5 C00N 1.252(4) . ?
N4 C5 1.334(4) . ?
N4 C4 1.355(4) . ?
N3 C4 1.353(4) . ?
N3 C3 1.347(4) . ?
N5 C5 1.336(4) . ?
N5 C3 1.351(4) . ?
N6 C5 1.397(4) . ?
N6 C17 1.423(4) . ?
N6 C6 1.423(4) . ?
N2 C4 1.323(4) . ?
N2 C2 1.441(4) . ?
N1 C3 1.327(4) . ?
N1 C1 1.441(4) . ?
N7 C00N 1.312(4) . ?
N7 C00U 1.452(4) . ?
N7 C00Z 1.457(4) . ?
C11 C6 1.401(4) . ?
C11 C12 1.446(4) . ?
C11 C10 1.397(4) . ?
C17 C16 1.397(4) . ?
C17 C12 1.410(4) . ?
C6 C7 1.398(4) . ?
C7 H7 0.9300 . ?
C7 C8 1.390(4) . ?
C13 H13 0.9300 . ?
C13 C12 1.391(4) . ?
C13 C14 1.382(5) . ?
C00N H00N 0.9300 . ?
C8 H8 0.9300 . ?
C8 C9 1.393(5) . ?
C16 H16 0.9300 . ?
C16 C15 1.389(4) . ?
C9 H9 0.9300 . ?
C9 C10 1.379(5) . ?
C10 H10 0.9300 . ?
C2 H2A 0.9600 . ?
C2 H2B 0.9600 . ?
C2 H2C 0.9600 . ?
C00U H00A 0.9600 . ?
C00U H00B 0.9600 . ?
C00U H00C 0.9600 . ?
C1 H1A 0.9600 . ?
C1 H1B 0.9600 . ?
C1 H1C 0.9600 . ?
C14 H14 0.9300 . ?
C14 C15 1.396(5) . ?
C15 H15 0.9300 . ?
C00Y H00D 0.9600 . ?
C00Y H00E 0.9600 . ?
C00Y H00F 0.9600 . ?
C00Z H00G 0.9600 . ?
C00Z H00H 0.9600 . ?
C00Z H00I 0.9600 . ?

loop_
_geom_torsion_atom_site_label_1
_geom_torsion_atom_site_label_2
_geom_torsion_atom_site_label_3
_geom_torsion_atom_site_label_4
_geom_torsion
_geom_torsion_site_symmetry_1
_geom_torsion_site_symmetry_2
_geom_torsion_site_symmetry_3
_geom_torsion_site_symmetry_4
_geom_torsion_publ_flag
U1 O3 N1 C3 -3.9(3) . . . . ?
U1 O3 N1 C1 -175.8(2) . . . . ?
U1 O4 N2 C4 0.2(3) . . . . ?
U1 O4 N2 C2 176.1(2) . . . . ?
U1 O5 C00N N7 176.1(2) . . . . ?
U1 N3 C4 N4 178.2(2) . . . . ?
U1 N3 C4 N2 -0.4(3) . . . . ?
U1 N3 C3 N5 -178.6(2) . . . . ?
U1 N3 C3 N1 -0.2(3) . . . . ?
O3 N1 C3 N3 2.6(4) . . . . ?
O3 N1 C3 N5 -179.0(2) . . . . ?
O4 N2 C4 N4 -178.5(2) . . . . ?
O4 N2 C4 N3 0.1(4) . . . . ?
N6 C17 C16 C15 179.2(3) . . . . ?
N6 C17 C12 C11 -0.8(3) . . . . ?
N6 C17 C12 C13 -180.0(3) . . . . ?
N6 C6 C7 C8 -176.6(3) . . . . ?
C5 N4 C4 N3 0.8(4) . . . . ?
C5 N4 C4 N2 179.2(3) . . . . ?
C5 N5 C3 N3 0.1(4) . . . . ?
C5 N5 C3 N1 -178.2(3) . . . . ?
C5 N6 C17 C16 -4.2(5) . . . . ?
C5 N6 C17 C12 175.7(3) . . . . ?
C5 N6 C6 C11 -175.1(3) . . . . ?
C5 N6 C6 C7 4.2(5) . . . . ?
C4 N4 C5 N5 -2.8(4) . . . . ?
C4 N4 C5 N6 178.8(2) . . . . ?
C4 N3 C3 N5 -1.8(4) . . . . ?
C4 N3 C3 N1 176.6(2) . . . . ?
C3 N3 C4 N4 1.3(4) . . . . ?
C3 N3 C4 N2 -177.2(2) . . . . ?
C3 N5 C5 N4 2.4(4) . . . . ?
C3 N5 C5 N6 -179.1(2) . . . . ?
C11 C6 C7 C8 2.7(4) . . . . ?
C17 N6 C5 N4 3.0(4) . . . . ?
C17 N6 C5 N5 -175.6(3) . . . . ?
C17 N6 C6 C11 0.4(3) . . . . ?
C17 N6 C6 C7 179.7(3) . . . . ?
C17 C16 C15 C14 0.7(5) . . . . ?
C6 N6 C5 N4 177.7(2) . . . . ?
C6 N6 C5 N5 -0.9(4) . . . . ?
C6 N6 C17 C16 -179.7(3) . . . . ?
C6 N6 C17 C12 0.3(3) . . . . ?
C6 C11 C12 C17 1.0(3) . . . . ?
C6 C11 C12 C13 -179.9(3) . . . . ?
C6 C11 C10 C9 -0.9(4) . . . . ?
C6 C7 C8 C9 -1.4(5) . . . . ?
C7 C8 C9 C10 -1.1(5) . . . . ?
C13 C14 C15 C16 0.2(5) . . . . ?
C8 C9 C10 C11 2.2(5) . . . . ?
C16 C17 C12 C11 179.2(3) . . . . ?
C16 C17 C12 C13 0.0(4) . . . . ?
C12 C11 C6 N6 -0.9(3) . . . . ?
C12 C11 C6 C7 179.7(3) . . . . ?
C12 C11 C10 C9 177.4(3) . . . . ?
C12 C17 C16 C15 -0.8(4) . . . . ?
C12 C13 C14 C15 -1.0(5) . . . . ?
C10 C11 C6 N6 177.8(3) . . . . ?
C10 C11 C6 C7 -1.6(4) . . . . ?
C10 C11 C12 C17 -177.5(3) . . . . ?
C10 C11 C12 C13 1.5(6) . . . . ?
C2 N2 C4 N4 6.1(5) . . . . ?
C2 N2 C4 N3 -175.3(3) . . . . ?
C00U N7 C00N O5 -177.7(3) . . . . ?
C1 N1 C3 N3 173.4(3) . . . . ?
C1 N1 C3 N5 -8.1(5) . . . . ?
C14 C13 C12 C11 -178.0(3) . . . . ?
C14 C13 C12 C17 0.9(5) . . . . ?
C00Z N7 C00N O5 -0.6(5) . . . . ?

loop_
_exptl_oxdiff_crystal_face_indexfrac_h
_exptl_oxdiff_crystal_face_indexfrac_k
_exptl_oxdiff_crystal_face_indexfrac_l
_exptl_oxdiff_crystal_face_x
_exptl_oxdiff_crystal_face_y
_exptl_oxdiff_crystal_face_z
-4.8509 -0.5147 5.6673 0.6706 -0.6301 0.3915
4.9622 0.4980 -5.5448 -0.6771 0.6365 -0.3693
0.9337 -3.9350 7.2997 0.4813 0.2055 0.8521
-2.4446 -6.0740 2.0425 0.9170 0.3816 -0.1160
-1.8798 2.1825 -7.2819 -0.2059 -0.0914 -0.9743
-2.4835 3.6515 4.4785 -0.0226 -0.8394 0.5430
2.9233 -3.9631 -3.9305 0.0234 0.8899 -0.4557
-0.9432 -6.1639 -0.0782 0.7266 0.6215 -0.2930
1.3591 -0.9691 7.2998 0.1337 -0.0944 0.9865
6.1423 -3.2523 0.7761 -0.2623 0.8868 0.3804
